data_1507619
loop_
_publ_author_name
'Lebold, Terry P.'
'Gallego, Gary M.'
'Marth, Christopher J.'
'Sarpong, Richmond'

_publ_section_title
;
 Synthesis of the bridging framework of phragmalin-type limonoids.
;
_journal_issue 8
_journal_name_full 'Organic letters'
_journal_page_first 2110
_journal_page_last 2113
_journal_paper_doi 10.1021/ol300647k
_journal_volume 14
_journal_year 2012
_chemical_formula_sum 'C19 H19 Br O5'
_chemical_formula_weight 407.25
_chemical_name_common TL5-mullet
_chemical_name_systematic
;
 sarpong25
;
_space_group.centring_type P

_space_group_IT_number 2
_space_group.IT_number 2

_symmetry_cell_setting triclinic
_symmetry_space_group_name_Hall '-P 1'
_symmetry_space_group_name_H-M 'P -1'
_atom_sites_solution_hydrogens geom
_atom_sites_solution_primary direct
_atom_sites_solution_secondary difmap
_audit_creation_method SHELXL-97
_cell_angle_alpha 118.274(2)
_cell_angle_beta 101.488(2)
_cell_angle_gamma 102.795(2)
_cell_formula_units_Z 4
_cell_length_a 11.8721(11)
_cell_length_b 13.2210(12)
_cell_length_c 13.4918(12)
_cell_measurement_reflns_used 9846
_cell_measurement_temperature 100(2)
_cell_measurement_theta_max 67.90
_cell_measurement_theta_min 3.98
_cell_volume 1700.9(3)
_computing_cell_refinement 'Bruker SAINT'
_computing_data_collection 'Bruker APEX2'
_computing_data_reduction 'Bruker SAINT'
_computing_molecular_graphics ORTEP-32
_computing_publication_material WinGX
_computing_structure_refinement SHELXL-97
_computing_structure_solution SIR-2008
_diffrn_ambient_temperature 100(2)
_diffrn_detector_area_resol_mean 8.366
_diffrn_measured_fraction_theta_full 0.978
_diffrn_measured_fraction_theta_max 0.971
_diffrn_measurement_device_type 'Bruker APEX-II CCD'
_diffrn_measurement_method 'phi and omega scans'
_diffrn_radiation_monochromator 'HELIOS multilayer mirrors'
_diffrn_radiation_source 'microfocus rotating anode'
_diffrn_radiation_type CuK\a
_diffrn_radiation_wavelength 1.54178
_diffrn_reflns_av_R_equivalents 0.0212
_diffrn_reflns_av_sigmaI/netI 0.0136
_diffrn_reflns_limit_h_max 14
_diffrn_reflns_limit_h_min -14
_diffrn_reflns_limit_k_max 13
_diffrn_reflns_limit_k_min -15
_diffrn_reflns_limit_l_max 16
_diffrn_reflns_limit_l_min -14
_diffrn_reflns_number 33120
_diffrn_reflns_theta_full 67.00
_diffrn_reflns_theta_max 68.24
_diffrn_reflns_theta_min 3.86
_exptl_absorpt_coefficient_mu 3.537
_exptl_absorpt_correction_T_max 0.8715
_exptl_absorpt_correction_T_min 0.7651
_exptl_absorpt_correction_type multi-scan
_exptl_absorpt_process_details SADABS
_exptl_crystal_colour colorless
_exptl_crystal_density_diffrn 1.590
_exptl_crystal_density_method 'not measured'
_exptl_crystal_description prism
_exptl_crystal_F_000 832
_exptl_crystal_size_max 0.08
_exptl_crystal_size_mid 0.06
_exptl_crystal_size_min 0.04
_refine_diff_density_max 1.319
_refine_diff_density_min -0.952
_refine_diff_density_rms 0.065
_refine_ls_extinction_method none
_refine_ls_goodness_of_fit_ref 1.026
_refine_ls_hydrogen_treatment constr
_refine_ls_matrix_type full
_refine_ls_number_parameters 453
_refine_ls_number_reflns 6052
_refine_ls_number_restraints 0
_refine_ls_restrained_S_all 1.026
_refine_ls_R_factor_all 0.0343
_refine_ls_R_factor_gt 0.0340
_refine_ls_shift/su_max 0.002
_refine_ls_shift/su_mean 0.000
_refine_ls_structure_factor_coef Fsqd
_refine_ls_weighting_details 'calc w=1/[\s^2^(Fo^2^)+(0.0439P)^2^+2.5994P] where P=(Fo^2^+2Fc^2^)/3'
_refine_ls_weighting_scheme calc
_refine_ls_wR_factor_gt 0.0875
_refine_ls_wR_factor_ref 0.0878
_reflns_number_gt 5973
_reflns_number_total 6052
_reflns_threshold_expression >2sigma(I)
_cod_data_source_file ol300647k_si_001.cif
_cod_data_source_block sarpong25
_cod_depositor_comments
;
The following automatic conversions were performed:

'_symmetry_cell_setting' value 'Triclinic' changed to 'triclinic'
according to /home/saulius/struct/CIF-dictionaries/cif_core.dic
dictionary named 'cif_core.dic' version 2.4.1 from 2010-06-29.

Automatic conversion script
Id: cif_fix_values 1715 2011-07-08 13:25:40Z adriana 

The following automatic conversions were performed:

'_space_group.centring_type' value 'primitive' was replaced with the
value 'P' as specified in the replacement file
'/home/antanas/src/cod-tools/trunk/data/replacement-values/replacement_values.lst'.

Automatic conversion script
Id: cif_fix_values 5642 2017-10-24 12:04:52Z antanas 
;
_cod_original_sg_symbol_H-M P-1
_cod_database_code 1507619

loop_
_symmetry_equiv_pos_as_xyz
'x, y, z'
'-x, -y, -z'

loop_
_atom_site_label
_atom_site_type_symbol
_atom_site_fract_x
_atom_site_fract_y
_atom_site_fract_z
_atom_site_U_iso_or_equiv
_atom_site_adp_type
_atom_site_occupancy
_atom_site_symmetry_multiplicity
_atom_site_calc_flag
_atom_site_refinement_flags
C1 C 0.4020(2) 0.2735(2) 0.71013(19) 0.0202(4) Uani 1 1 d .
H1 H 0.3919 0.3491 0.7708 0.024 Uiso 1 1 calc R
C2 C 0.5319(2) 0.2693(2) 0.7445(2) 0.0224(5) Uani 1 1 d .
H2A H 0.5966 0.3375 0.7527 0.027 Uiso 1 1 calc R
H2B H 0.5544 0.2674 0.8181 0.027 Uiso 1 1 calc R
C3 C 0.5021(2) 0.1440(2) 0.6292(2) 0.0232(5) Uani 1 1 d .
H3 H 0.5722 0.1142 0.6220 0.028 Uiso 1 1 calc R
C4 C 0.4456(2) 0.1622(2) 0.5309(2) 0.0212(5) Uani 1 1 d .
C5 C 0.3810(2) 0.2559(2) 0.58391(19) 0.0192(4) Uani 1 1 d .
C6 C 0.2436(2) 0.2108(2) 0.5131(2) 0.0222(5) Uani 1 1 d .
H6 H 0.2101 0.2751 0.5572 0.027 Uiso 1 1 calc R
C7 C 0.1692(2) 0.0901(2) 0.4944(2) 0.0269(5) Uani 1 1 d .
H7A H 0.1969 0.0240 0.4449 0.032 Uiso 1 1 calc R
H7B H 0.0807 0.0665 0.4512 0.032 Uiso 1 1 calc R
C8 C 0.1863(2) 0.1043(2) 0.6162(2) 0.0274(5) Uani 1 1 d .
H8A H 0.1485 0.1626 0.6609 0.033 Uiso 1 1 calc R
H8B H 0.1429 0.0235 0.6032 0.033 Uiso 1 1 calc R
C9 C 0.3221(2) 0.1515(2) 0.6912(2) 0.0230(5) Uani 1 1 d .
H9 H 0.3279 0.1654 0.7719 0.028 Uiso 1 1 calc R
C10 C 0.3910(2) 0.0629(2) 0.6355(2) 0.0256(5) Uani 1 1 d .
H10A H 0.4194 0.0332 0.6873 0.031 Uiso 1 1 calc R
H10B H 0.3369 -0.0091 0.5543 0.031 Uiso 1 1 calc R
C11 C 0.4474(2) 0.3770(2) 0.59779(19) 0.0207(4) Uani 1 1 d .
C12 C 0.6412(2) 0.5199(2) 0.6471(2) 0.0290(5) Uani 1 1 d .
H12A H 0.6099 0.5283 0.5796 0.044 Uiso 1 1 calc R
H12B H 0.7277 0.5275 0.6606 0.044 Uiso 1 1 calc R
H12C H 0.6352 0.5848 0.7198 0.044 Uiso 1 1 calc R
C13 C 0.1373(2) 0.2155(2) 0.3476(2) 0.0222(5) Uani 1 1 d .
C14 C 0.1305(2) 0.1886(2) 0.2257(2) 0.0205(4) Uani 1 1 d .
C15 C 0.0372(2) 0.2070(2) 0.1633(2) 0.0294(5) Uani 1 1 d .
H15 H -0.0184 0.2376 0.2000 0.035 Uiso 1 1 calc R
C16 C 0.0242(2) 0.1815(3) 0.0491(2) 0.0308(5) Uani 1 1 d .
H16 H -0.0394 0.1947 0.0072 0.037 Uiso 1 1 calc R
C17 C 0.1053(2) 0.1364(2) -0.0031(2) 0.0227(5) Uani 1 1 d .
C18 C 0.1980(2) 0.1155(2) 0.0562(2) 0.0286(5) Uani 1 1 d .
H18 H 0.2523 0.0832 0.0184 0.034 Uiso 1 1 calc R
C19 C 0.2105(2) 0.1422(2) 0.1711(2) 0.0259(5) Uani 1 1 d .
H19 H 0.2740 0.1287 0.2128 0.031 Uiso 1 1 calc R
C20 C 0.4059(2) 0.7237(2) 0.7308(2) 0.0211(5) Uani 1 1 d .
H20 H 0.4600 0.6758 0.7041 0.025 Uiso 1 1 calc R
C21 C 0.4708(2) 0.8644(2) 0.7985(2) 0.0233(5) Uani 1 1 d .
H21A H 0.5015 0.8908 0.7483 0.028 Uiso 1 1 calc R
H21B H 0.5384 0.8987 0.8749 0.028 Uiso 1 1 calc R
C22 C 0.3559(2) 0.8940(2) 0.8182(2) 0.0235(5) Uani 1 1 d .
H22 H 0.3682 0.9836 0.8630 0.028 Uiso 1 1 calc R
C23 C 0.3182(2) 0.8266(2) 0.8776(2) 0.0220(5) Uani 1 1 d .
C24 C 0.3547(2) 0.7103(2) 0.8233(2) 0.0201(4) Uani 1 1 d .
C25 C 0.2459(2) 0.5878(2) 0.7662(2) 0.0216(5) Uani 1 1 d .
H25 H 0.2760 0.5176 0.7376 0.026 Uiso 1 1 calc R
C26 C 0.1421(2) 0.5649(2) 0.6630(2) 0.0240(5) Uani 1 1 d .
H26A H 0.1023 0.6260 0.6946 0.029 Uiso 1 1 calc R
H26B H 0.0790 0.4816 0.6238 0.029 Uiso 1 1 calc R
C27 C 0.1910(2) 0.5752(2) 0.5707(2) 0.0243(5) Uani 1 1 d .
H27A H 0.1228 0.5664 0.5078 0.029 Uiso 1 1 calc R
H27B H 0.2205 0.5069 0.5315 0.029 Uiso 1 1 calc R
C28 C 0.2962(2) 0.6978(2) 0.6271(2) 0.0221(5) Uani 1 1 d .
H28 H 0.3271 0.6971 0.5631 0.027 Uiso 1 1 calc R
C29 C 0.2611(2) 0.8144(2) 0.6875(2) 0.0241(5) Uani 1 1 d .
H29A H 0.2690 0.8590 0.6460 0.029 Uiso 1 1 calc R
H29B H 0.1756 0.7915 0.6867 0.029 Uiso 1 1 calc R
C30 C 0.4560(2) 0.7211(2) 0.9215(2) 0.0212(5) Uani 1 1 d .
C31 C 0.5870(2) 0.6229(2) 0.9600(2) 0.0278(5) Uani 1 1 d .
H31A H 0.6588 0.7004 1.0080 0.042 Uiso 1 1 calc R
H31B H 0.6134 0.5543 0.9165 0.042 Uiso 1 1 calc R
H31C H 0.5493 0.6098 1.0134 0.042 Uiso 1 1 calc R
C32 C 0.2118(2) 0.5289(2) 0.9064(2) 0.0248(5) Uani 1 1 d .
C33 C 0.1797(2) 0.5747(2) 1.0177(2) 0.0240(5) Uani 1 1 d .
C34 C 0.1459(2) 0.4959(2) 1.0566(2) 0.0258(5) Uani 1 1 d .
H34 H 0.1414 0.4131 1.0115 0.031 Uiso 1 1 calc R
C35 C 0.1188(2) 0.5387(2) 1.1617(2) 0.0269(5) Uani 1 1 d .
H35 H 0.0943 0.4852 1.1883 0.032 Uiso 1 1 calc R
C36 C 0.1280(2) 0.6603(2) 1.2267(2) 0.0274(5) Uani 1 1 d .
C37 C 0.1625(2) 0.7404(2) 1.1898(2) 0.0271(5) Uani 1 1 d .
H37 H 0.1686 0.8237 1.2360 0.033 Uiso 1 1 calc R
C38 C 0.1880(2) 0.6966(2) 1.0844(2) 0.0250(5) Uani 1 1 d .
H38 H 0.2112 0.7500 1.0575 0.030 Uiso 1 1 calc R
O1 O 0.44469(17) 0.11259(16) 0.42914(15) 0.0284(4) Uani 1 1 d .
O2 O 0.39821(15) 0.44511(15) 0.59231(15) 0.0265(4) Uani 1 1 d .
O3 O 0.56832(15) 0.39992(15) 0.61940(16) 0.0257(3) Uani 1 1 d .
O4 O 0.23229(14) 0.19441(15) 0.39684(14) 0.0220(3) Uani 1 1 d .
O5 O 0.06614(15) 0.25106(17) 0.39573(15) 0.0293(4) Uani 1 1 d .
O6 O 0.26775(16) 0.85501(15) 0.95068(15) 0.0269(4) Uani 1 1 d .
O7 O 0.49299(18) 0.79857(17) 1.02682(16) 0.0367(4) Uani 1 1 d .
O8 O 0.49773(15) 0.62909(16) 0.87468(15) 0.0274(4) Uani 1 1 d .
O9 O 0.19751(14) 0.59744(15) 0.86025(15) 0.0234(3) Uani 1 1 d .
O10 O 0.2468(2) 0.44408(19) 0.86520(19) 0.0399(5) Uani 1 1 d .
Br1 Br 0.08745(2) 0.09971(2) -0.16048(2) 0.03102(9) Uani 1 1 d .
Br2 Br 0.09308(3) 0.72123(3) 1.37183(2) 0.03723(10) Uani 1 1 d .

loop_
_atom_site_aniso_label
_atom_site_aniso_U_11
_atom_site_aniso_U_22
_atom_site_aniso_U_33
_atom_site_aniso_U_23
_atom_site_aniso_U_13
_atom_site_aniso_U_12
C1 0.0196(11) 0.0237(11) 0.0158(10) 0.0105(9) 0.0055(8) 0.0063(9)
C2 0.0201(11) 0.0245(11) 0.0229(11) 0.0150(10) 0.0049(9) 0.0058(9)
C3 0.0226(11) 0.0240(11) 0.0263(12) 0.0158(10) 0.0091(9) 0.0085(9)
C4 0.0192(10) 0.0190(10) 0.0249(12) 0.0123(9) 0.0086(9) 0.0042(8)
C5 0.0187(10) 0.0222(11) 0.0169(10) 0.0109(9) 0.0065(9) 0.0068(9)
C6 0.0194(11) 0.0302(12) 0.0166(10) 0.0132(10) 0.0062(9) 0.0075(9)
C7 0.0196(11) 0.0331(13) 0.0221(12) 0.0152(10) 0.0039(9) 0.0021(10)
C8 0.0209(12) 0.0355(13) 0.0257(12) 0.0192(11) 0.0081(10) 0.0040(10)
C9 0.0214(11) 0.0279(12) 0.0206(11) 0.0153(10) 0.0074(9) 0.0051(9)
C10 0.0259(12) 0.0249(11) 0.0279(12) 0.0171(10) 0.0088(10) 0.0068(10)
C11 0.0223(11) 0.0235(11) 0.0159(10) 0.0110(9) 0.0065(9) 0.0072(9)
C12 0.0271(12) 0.0274(12) 0.0329(13) 0.0201(11) 0.0092(10) 0.0028(10)
C13 0.0196(11) 0.0224(11) 0.0201(11) 0.0105(9) 0.0050(9) 0.0042(9)
C14 0.0185(10) 0.0197(10) 0.0199(11) 0.0110(9) 0.0042(9) 0.0034(8)
C15 0.0270(12) 0.0416(14) 0.0269(12) 0.0198(12) 0.0122(10) 0.0192(11)
C16 0.0263(12) 0.0449(15) 0.0299(13) 0.0255(12) 0.0080(10) 0.0169(11)
C17 0.0232(11) 0.0242(11) 0.0183(11) 0.0137(9) 0.0049(9) 0.0020(9)
C18 0.0293(12) 0.0392(14) 0.0256(12) 0.0199(11) 0.0136(10) 0.0176(11)
C19 0.0249(12) 0.0344(13) 0.0245(12) 0.0189(11) 0.0087(10) 0.0143(10)
C20 0.0194(10) 0.0237(11) 0.0212(11) 0.0134(10) 0.0068(9) 0.0071(9)
C21 0.0221(11) 0.0240(11) 0.0236(11) 0.0142(10) 0.0078(9) 0.0053(9)
C22 0.0243(11) 0.0212(11) 0.0264(12) 0.0139(10) 0.0094(10) 0.0081(9)
C23 0.0192(10) 0.0209(11) 0.0222(11) 0.0107(9) 0.0042(9) 0.0063(9)
C24 0.0194(10) 0.0218(11) 0.0199(11) 0.0122(9) 0.0065(9) 0.0075(9)
C25 0.0203(11) 0.0238(11) 0.0223(11) 0.0142(10) 0.0077(9) 0.0068(9)
C26 0.0188(11) 0.0249(11) 0.0260(12) 0.0150(10) 0.0042(9) 0.0047(9)
C27 0.0233(11) 0.0254(11) 0.0211(11) 0.0133(10) 0.0032(9) 0.0060(9)
C28 0.0222(11) 0.0256(11) 0.0208(11) 0.0143(10) 0.0070(9) 0.0090(9)
C29 0.0235(11) 0.0263(12) 0.0265(12) 0.0180(10) 0.0075(10) 0.0086(9)
C30 0.0205(11) 0.0215(11) 0.0226(12) 0.0142(10) 0.0068(9) 0.0048(9)
C31 0.0250(12) 0.0292(12) 0.0261(12) 0.0150(10) 0.0026(10) 0.0103(10)
C32 0.0181(11) 0.0290(12) 0.0308(12) 0.0202(11) 0.0067(9) 0.0066(9)
C33 0.0137(10) 0.0317(12) 0.0272(12) 0.0192(11) 0.0026(9) 0.0061(9)
C34 0.0176(10) 0.0292(12) 0.0307(13) 0.0192(11) 0.0034(9) 0.0059(9)
C35 0.0189(11) 0.0338(13) 0.0298(12) 0.0229(11) 0.0037(9) 0.0035(9)
C36 0.0220(11) 0.0367(13) 0.0202(11) 0.0164(11) 0.0049(9) 0.0053(10)
C37 0.0245(12) 0.0289(12) 0.0259(12) 0.0168(11) 0.0044(10) 0.0058(10)
C38 0.0195(11) 0.0317(12) 0.0275(12) 0.0206(11) 0.0055(9) 0.0074(9)
O1 0.0368(9) 0.0296(9) 0.0251(9) 0.0155(7) 0.0164(7) 0.0163(7)
O2 0.0288(9) 0.0263(8) 0.0300(9) 0.0179(7) 0.0107(7) 0.0129(7)
O3 0.0209(8) 0.0251(8) 0.0357(9) 0.0208(8) 0.0096(7) 0.0061(7)
O4 0.0207(8) 0.0293(8) 0.0171(8) 0.0136(7) 0.0057(6) 0.0095(7)
O5 0.0245(8) 0.0413(10) 0.0222(8) 0.0155(8) 0.0089(7) 0.0158(8)
O6 0.0300(9) 0.0275(8) 0.0285(9) 0.0161(7) 0.0150(7) 0.0129(7)
O7 0.0460(11) 0.0314(9) 0.0227(9) 0.0098(8) 0.0009(8) 0.0187(8)
O8 0.0254(8) 0.0322(9) 0.0214(8) 0.0123(7) 0.0036(7) 0.0148(7)
O9 0.0230(8) 0.0259(8) 0.0270(8) 0.0176(7) 0.0110(7) 0.0092(7)
O10 0.0553(12) 0.0466(11) 0.0507(12) 0.0374(10) 0.0336(10) 0.0349(10)
Br1 0.02977(15) 0.03973(16) 0.02061(14) 0.01897(12) 0.00653(10) 0.00367(11)
Br2 0.04413(17) 0.03620(16) 0.02541(15) 0.01748(12) 0.01170(12) 0.00332(12)

loop_
_atom_type_symbol
_atom_type_description
_atom_type_scat_dispersion_real
_atom_type_scat_dispersion_imag
_atom_type_scat_source
C C 0.0181 0.0091 'International Tables Vol C Tables 4.2.6.8 and 6.1.1.4'
H H 0.0000 0.0000 'International Tables Vol C Tables 4.2.6.8 and 6.1.1.4'
O O 0.0492 0.0322 'International Tables Vol C Tables 4.2.6.8 and 6.1.1.4'
Br Br -0.6763 1.2805 'International Tables Vol C Tables 4.2.6.8 and 6.1.1.4'

loop_
_geom_angle_atom_site_label_1
_geom_angle_atom_site_label_2
_geom_angle_atom_site_label_3
_geom_angle
C2 C1 C9 100.59(18)
C2 C1 C5 102.76(17)
C9 C1 C5 108.14(17)
C2 C1 H1 114.6
C9 C1 H1 114.6
C5 C1 H1 114.6
C3 C2 C1 95.30(17)
C3 C2 H2A 112.7
C1 C2 H2A 112.7
C3 C2 H2B 112.7
C1 C2 H2B 112.7
H2A C2 H2B 110.2
C4 C3 C2 102.66(18)
C4 C3 C10 104.73(18)
C2 C3 C10 100.05(18)
C4 C3 H3 115.8
C2 C3 H3 115.8
C10 C3 H3 115.8
O1 C4 C3 128.3(2)
O1 C4 C5 124.9(2)
C3 C4 C5 106.69(18)
C11 C5 C6 108.75(18)
C11 C5 C4 110.50(17)
C6 C5 C4 115.41(18)
C11 C5 C1 110.40(17)
C6 C5 C1 111.31(17)
C4 C5 C1 100.25(17)
O4 C6 C7 109.25(18)
O4 C6 C5 107.72(17)
C7 C6 C5 112.76(19)
O4 C6 H6 109.0
C7 C6 H6 109.0
C5 C6 H6 109.0
C6 C7 C8 109.67(19)
C6 C7 H7A 109.7
C8 C7 H7A 109.7
C6 C7 H7B 109.7
C8 C7 H7B 109.7
H7A C7 H7B 108.2
C9 C8 C7 111.89(19)
C9 C8 H8A 109.2
C7 C8 H8A 109.2
C9 C8 H8B 109.2
C7 C8 H8B 109.2
H8A C8 H8B 107.9
C8 C9 C1 114.12(19)
C8 C9 C10 114.7(2)
C1 C9 C10 102.80(17)
C8 C9 H9 108.3
C1 C9 H9 108.3
C10 C9 H9 108.3
C3 C10 C9 103.87(18)
C3 C10 H10A 111.0
C9 C10 H10A 111.0
C3 C10 H10B 111.0
C9 C10 H10B 111.0
H10A C10 H10B 109.0
O2 C11 O3 123.8(2)
O2 C11 C5 124.2(2)
O3 C11 C5 111.92(18)
O3 C12 H12A 109.5
O3 C12 H12B 109.5
H12A C12 H12B 109.5
O3 C12 H12C 109.5
H12A C12 H12C 109.5
H12B C12 H12C 109.5
O5 C13 O4 124.4(2)
O5 C13 C14 124.3(2)
O4 C13 C14 111.33(19)
C19 C14 C15 119.3(2)
C19 C14 C13 122.5(2)
C15 C14 C13 118.1(2)
C16 C15 C14 121.0(2)
C16 C15 H15 119.5
C14 C15 H15 119.5
C15 C16 C17 118.8(2)
C15 C16 H16 120.6
C17 C16 H16 120.6
C16 C17 C18 121.5(2)
C16 C17 Br1 119.11(18)
C18 C17 Br1 119.33(18)
C19 C18 C17 119.1(2)
C19 C18 H18 120.5
C17 C18 H18 120.5
C18 C19 C14 120.3(2)
C18 C19 H19 119.9
C14 C19 H19 119.9
C21 C20 C28 101.87(18)
C21 C20 C24 101.61(18)
C28 C20 C24 108.21(18)
C21 C20 H20 114.6
C28 C20 H20 114.6
C24 C20 H20 114.6
C20 C21 C22 95.32(17)
C20 C21 H21A 112.7
C22 C21 H21A 112.7
C20 C21 H21B 112.7
C22 C21 H21B 112.7
H21A C21 H21B 110.2
C23 C22 C21 101.16(18)
C23 C22 C29 105.32(19)
C21 C22 C29 101.42(18)
C23 C22 H22 115.6
C21 C22 H22 115.6
C29 C22 H22 115.6
O6 C23 C22 127.2(2)
O6 C23 C24 126.5(2)
C22 C23 C24 106.32(18)
C30 C24 C25 108.28(18)
C30 C24 C20 111.02(18)
C25 C24 C20 113.62(18)
C30 C24 C23 109.68(18)
C25 C24 C23 113.61(18)
C20 C24 C23 100.49(18)
O9 C25 C26 107.95(18)
O9 C25 C24 106.71(17)
C26 C25 C24 112.60(19)
O9 C25 H25 109.8
C26 C25 H25 109.8
C24 C25 H25 109.8
C25 C26 C27 110.78(19)
C25 C26 H26A 109.5
C27 C26 H26A 109.5
C25 C26 H26B 109.5
C27 C26 H26B 109.5
H26A C26 H26B 108.1
C26 C27 C28 112.30(19)
C26 C27 H27A 109.1
C28 C27 H27A 109.1
C26 C27 H27B 109.1
C28 C27 H27B 109.1
H27A C27 H27B 107.9
C27 C28 C20 113.50(19)
C27 C28 C29 114.86(19)
C20 C28 C29 102.80(18)
C27 C28 H28 108.5
C20 C28 H28 108.5
C29 C28 H28 108.5
C22 C29 C28 103.74(18)
C22 C29 H29A 111.0
C28 C29 H29A 111.0
C22 C29 H29B 111.0
C28 C29 H29B 111.0
H29A C29 H29B 109.0
O7 C30 O8 123.3(2)
O7 C30 C24 126.0(2)
O8 C30 C24 110.65(18)
O8 C31 H31A 109.5
O8 C31 H31B 109.5
H31A C31 H31B 109.5
O8 C31 H31C 109.5
H31A C31 H31C 109.5
H31B C31 H31C 109.5
O10 C32 O9 125.0(2)
O10 C32 C33 125.0(2)
O9 C32 C33 110.0(2)
C38 C33 C34 120.2(2)
C38 C33 C32 120.2(2)
C34 C33 C32 119.6(2)
C35 C34 C33 120.0(2)
C35 C34 H34 120.0
C33 C34 H34 120.0
C36 C35 C34 118.8(2)
C36 C35 H35 120.6
C34 C35 H35 120.6
C35 C36 C37 122.0(2)
C35 C36 Br2 119.54(19)
C37 C36 Br2 118.46(19)
C38 C37 C36 118.7(2)
C38 C37 H37 120.6
C36 C37 H37 120.6
C37 C38 C33 120.3(2)
C37 C38 H38 119.8
C33 C38 H38 119.8
C11 O3 C12 115.55(18)
C13 O4 C6 116.06(17)
C30 O8 C31 116.06(18)
C32 O9 C25 120.52(18)

loop_
_geom_bond_atom_site_label_1
_geom_bond_atom_site_label_2
_geom_bond_distance
C1 C2 1.541(3)
C1 C9 1.550(3)
C1 C5 1.564(3)
C1 H1 1.0000
C2 C3 1.539(3)
C2 H2A 0.9900
C2 H2B 0.9900
C3 C4 1.513(3)
C3 C10 1.550(3)
C3 H3 1.0000
C4 O1 1.205(3)
C4 C5 1.560(3)
C5 C11 1.523(3)
C5 C6 1.529(3)
C6 O4 1.451(3)
C6 C7 1.516(3)
C6 H6 1.0000
C7 C8 1.527(3)
C7 H7A 0.9900
C7 H7B 0.9900
C8 C9 1.524(3)
C8 H8A 0.9900
C8 H8B 0.9900
C9 C10 1.562(3)
C9 H9 1.0000
C10 H10A 0.9900
C10 H10B 0.9900
C11 O2 1.198(3)
C11 O3 1.339(3)
C12 O3 1.451(3)
C12 H12A 0.9800
C12 H12B 0.9800
C12 H12C 0.9800
C13 O5 1.210(3)
C13 O4 1.344(3)
C13 C14 1.489(3)
C14 C19 1.390(3)
C14 C15 1.391(3)
C15 C16 1.379(4)
C15 H15 0.9500
C16 C17 1.380(3)
C16 H16 0.9500
C17 C18 1.386(3)
C17 Br1 1.895(2)
C18 C19 1.385(3)
C18 H18 0.9500
C19 H19 0.9500
C20 C21 1.537(3)
C20 C28 1.548(3)
C20 C24 1.556(3)
C20 H20 1.0000
C21 C22 1.539(3)
C21 H21A 0.9900
C21 H21B 0.9900
C22 C23 1.509(3)
C22 C29 1.552(3)
C22 H22 1.0000
C23 O6 1.207(3)
C23 C24 1.564(3)
C24 C30 1.527(3)
C24 C25 1.543(3)
C25 O9 1.458(3)
C25 C26 1.518(3)
C25 H25 1.0000
C26 C27 1.523(3)
C26 H26A 0.9900
C26 H26B 0.9900
C27 C28 1.524(3)
C27 H27A 0.9900
C27 H27B 0.9900
C28 C29 1.562(3)
C28 H28 1.0000
C29 H29A 0.9900
C29 H29B 0.9900
C30 O7 1.198(3)
C30 O8 1.337(3)
C31 O8 1.449(3)
C31 H31A 0.9800
C31 H31B 0.9800
C31 H31C 0.9800
C32 O10 1.204(3)
C32 O9 1.341(3)
C32 C33 1.494(3)
C33 C38 1.393(4)
C33 C34 1.392(4)
C34 C35 1.391(4)
C34 H34 0.9500
C35 C36 1.384(4)
C35 H35 0.9500
C36 C37 1.388(4)
C36 Br2 1.905(2)
C37 C38 1.385(4)
C37 H37 0.9500
C38 H38 0.9500
